data_1558689
loop_
_publ_author_name
'Andreeva, Olga V.'
'Garifullin, Bulat F.'
'Sharipova, Radmila R.'
'Strobykina, Irina Yu.'
'Sapunova, Anastasiya S.'
'Voloshina, Alexandra D.'
'Belenok, Mayya G.'
'Dobrynin, Alexey B.'
'Khabibulina, Leysan R.'
'Kataev, Vladimir E.'

_publ_section_title
;
 Glycosides and Glycoconjugates of the Diterpenoid Isosteviol with a
 1,2,3-Triazolyl Moiety: Synthesis and Cytotoxicity Evaluation
;
_journal_name_full 'Journal of Natural Products'
_journal_paper_doi 10.1021/acs.jnatprod.0c00134
_journal_year 2020
_chemical_absolute_configuration syn
_chemical_formula_moiety 'C37 H51 N3 O12'
_chemical_formula_sum 'C37 H51 N3 O12'
_chemical_formula_weight 729.80
_chemical_name_systematic
;
[(2,3,4,6-Tetra-O-acetyl-beta-D-glucopyranosyl)-1H-1,2,3-triazol-4-yl]-methyl 
16-oxo-ent-beyran-19-oat
;
_space_group_crystal_system monoclinic
_space_group_IT_number 4
_space_group_name_Hall 'P 2yb'
_space_group_name_H-M_alt 'P 1 21 1'
_atom_sites_solution_hydrogens geom
_audit_creation_method SHELXL-2018/3
_cell_angle_alpha 90
_cell_angle_beta 96.250(4)
_cell_angle_gamma 90
_cell_formula_units_Z 2
_cell_length_a 10.9445(9)
_cell_length_b 7.3353(6)
_cell_length_c 23.495(2)
_cell_measurement_reflns_used 8339
_cell_measurement_temperature 296(2)
_cell_measurement_theta_max 27.83
_cell_measurement_theta_min 2.42
_cell_volume 1875.0(3)
_computing_cell_refinement 'Bruker SAINT'
_computing_data_collection 'Bruker APEX2'
_computing_data_reduction 'Bruker SAINT'
_computing_molecular_graphics 'Bruker SHELXTL'
_computing_publication_material 'Bruker SHELXTL'
_computing_structure_refinement 'SHELXL-2018/3 (Sheldrick, 2018)'
_computing_structure_solution 'SHELXT 2014/4 (Sheldrick, 2014)'
_diffrn_ambient_temperature 296(2)
_diffrn_measured_fraction_theta_full 0.908
_diffrn_measured_fraction_theta_max 0.889
_diffrn_measurement_device_type 'Bruker APEX-II CCD'
_diffrn_measurement_method '\f and \w scans'
_diffrn_radiation_type MoK\a
_diffrn_radiation_wavelength 0.71073
_diffrn_reflns_av_R_equivalents 0.0818
_diffrn_reflns_av_unetI/netI 0.0738
_diffrn_reflns_Laue_measured_fraction_full 0.908
_diffrn_reflns_Laue_measured_fraction_max 0.889
_diffrn_reflns_limit_h_max 11
_diffrn_reflns_limit_h_min -13
_diffrn_reflns_limit_k_max 9
_diffrn_reflns_limit_k_min -9
_diffrn_reflns_limit_l_max 29
_diffrn_reflns_limit_l_min -29
_diffrn_reflns_number 33981
_diffrn_reflns_point_group_measured_fraction_full 0.887
_diffrn_reflns_point_group_measured_fraction_max 0.860
_diffrn_reflns_theta_full 25.242
_diffrn_reflns_theta_max 26.999
_diffrn_reflns_theta_min 2.694
_exptl_absorpt_coefficient_mu 0.097
_exptl_absorpt_correction_type none
_exptl_crystal_colour colorless
_exptl_crystal_density_diffrn 1.293
_exptl_crystal_description prismatic
_exptl_crystal_F_000 780
_exptl_crystal_size_max 0.1
_exptl_crystal_size_mid 0.05
_exptl_crystal_size_min 0.05
_refine_diff_density_max 0.320
_refine_diff_density_min -0.353
_refine_diff_density_rms 0.077
_refine_ls_abs_structure_details
;
 Flack x determined using 1850 quotients [(I+)-(I-)]/[(I+)+(I-)]
 (Parsons, Flack and Wagner, Acta Cryst. B69 (2013) 249-259).
;
_refine_ls_abs_structure_Flack 0.2(6)
_refine_ls_extinction_coef 0.022(2)
_refine_ls_extinction_expression Fc^*^=kFc[1+0.001xFc^2^\l^3^/sin(2\q)]^-1/4^
_refine_ls_extinction_method 'SHELXL-2018/3 (Sheldrick 2018)'
_refine_ls_goodness_of_fit_ref 0.893
_refine_ls_hydrogen_treatment constr
_refine_ls_matrix_type full
_refine_ls_number_parameters 477
_refine_ls_number_reflns 7031
_refine_ls_number_restraints 1
_refine_ls_restrained_S_all 0.893
_refine_ls_R_factor_all 0.0763
_refine_ls_R_factor_gt 0.0509
_refine_ls_shift/su_max 0.000
_refine_ls_shift/su_mean 0.000
_refine_ls_structure_factor_coef Fsqd
_refine_ls_weighting_details 'w=1/[\s^2^(Fo^2^)+(0.0750P)^2^+0.7005P] where P=(Fo^2^+2Fc^2^)/3'
_refine_ls_weighting_scheme calc
_refine_ls_wR_factor_gt 0.1144
_refine_ls_wR_factor_ref 0.1301
_reflns_Friedel_coverage 0.793
_reflns_Friedel_fraction_full 0.863
_reflns_Friedel_fraction_max 0.826
_reflns_number_gt 5363
_reflns_number_total 7031
_reflns_threshold_expression 'I > 2\s(I)'
_cod_data_source_file np0c00134_si_003.cif
_cod_data_source_block 53_fin_a
_cod_original_sg_symbol_H-M 'P 21'
_cod_database_code 1558689
_shelx_shelxl_version_number 2018/3
_shelx_space_group_comment
;
The symmetry employed for this shelxl refinement is uniquely defined
by the following loop, which should always be used as a source of
symmetry information in preference to the above space-group names.
They are only intended as comments.
;

loop_
_space_group_symop_operation_xyz
'x, y, z'
'-x, y+1/2, -z'

loop_
_atom_site_label
_atom_site_type_symbol
_atom_site_fract_x
_atom_site_fract_y
_atom_site_fract_z
_atom_site_U_iso_or_equiv
_atom_site_adp_type
_atom_site_occupancy
_atom_site_site_symmetry_order
_atom_site_calc_flag
_atom_site_refinement_flags_posn
_atom_site_refinement_flags_adp
_atom_site_refinement_flags_occupancy
_atom_site_disorder_assembly
_atom_site_disorder_group
O7 O 0.7005(2) 0.4212(4) 0.47526(11) 0.0205(6) Uani 1 1 d . . . . .
O9 O 0.8085(2) 0.7747(4) 0.49793(11) 0.0209(6) Uani 1 1 d . . . . .
O5 O 0.4908(2) 0.4386(4) 0.38685(12) 0.0219(7) Uani 1 1 d . . . . .
O2 O 0.4300(3) 0.3949(4) 0.13216(12) 0.0244(7) Uani 1 1 d . . . . .
O4 O 0.6888(2) 0.7996(4) 0.34653(11) 0.0198(6) Uani 1 1 d . . . . .
O11 O 0.9349(3) 0.7985(4) 0.35775(13) 0.0278(7) Uani 1 1 d . . . . .
O8 O 0.5454(3) 0.4350(4) 0.53115(13) 0.0291(7) Uani 1 1 d . . . . .
O10 O 1.0052(3) 0.6886(5) 0.49500(15) 0.0332(8) Uani 1 1 d . . . . .
O1 O 0.4176(3) 0.4737(5) 0.03994(13) 0.0358(8) Uani 1 1 d . . . . .
O6 O 0.5714(3) 0.1863(4) 0.35151(16) 0.0409(9) Uani 1 1 d . . . . .
N1 N 0.5195(3) 0.6796(5) 0.29536(14) 0.0186(7) Uani 1 1 d . . . . .
N2 N 0.3990(3) 0.7186(6) 0.28103(17) 0.0321(9) Uani 1 1 d . . . . .
N3 N 0.3743(3) 0.6791(6) 0.22689(17) 0.0343(10) Uani 1 1 d . . . . .
O12 O 1.0880(4) 0.9868(6) 0.3460(2) 0.0627(13) Uani 1 1 d . . . . .
C34 C 0.9289(4) 0.7598(6) 0.51986(19) 0.0231(10) Uani 1 1 d . . . . .
O3 O -0.1677(3) 0.4451(7) 0.2370(2) 0.0674(14) Uani 1 1 d . . . . .
C32 C 0.6371(4) 0.3622(6) 0.51817(19) 0.0209(9) Uani 1 1 d . . . . .
C22 C 0.4772(4) 0.6164(6) 0.20621(19) 0.0249(10) Uani 1 1 d . . . . .
C19 C 0.3978(4) 0.3644(6) 0.07596(18) 0.0240(10) Uani 1 1 d . . . . .
C30 C 0.4834(4) 0.2670(6) 0.36471(19) 0.0252(10) Uani 1 1 d . . . . .
C23 C 0.5705(4) 0.6158(6) 0.24962(18) 0.0233(10) Uani 1 1 d . . . . .
H23 H 0.651477 0.579509 0.248049 0.028 Uiso 1 1 calc R U . . .
C5 C 0.2279(4) 0.1348(6) 0.09796(17) 0.0195(9) Uani 1 1 d . . . . .
H5 H 0.202881 0.011571 0.085515 0.023 Uiso 1 1 calc R U . . .
C7 C 0.1489(4) 0.0250(6) 0.18729(19) 0.0229(9) Uani 1 1 d . . . . .
H7A H 0.167744 0.013820 0.228448 0.027 Uiso 1 1 calc R U . . .
H7B H 0.139728 -0.096982 0.171497 0.027 Uiso 1 1 calc R U . . .
C3 C 0.2973(4) 0.1623(7) -0.00041(17) 0.0271(10) Uani 1 1 d . . . . .
H3A H 0.364258 0.198622 -0.021771 0.033 Uiso 1 1 calc R U . . .
H3B H 0.278509 0.035627 -0.009437 0.033 Uiso 1 1 calc R U . . .
C26 C 0.6599(4) 0.5844(5) 0.44505(18) 0.0185(9) Uani 1 1 d . . . . .
H26 H 0.600171 0.649838 0.465627 0.022 Uiso 1 1 calc R U . . .
C27 C 0.7738(3) 0.6995(6) 0.44155(17) 0.0185(9) Uani 1 1 d . . . . .
H27 H 0.840479 0.622789 0.430371 0.022 Uiso 1 1 calc R U . . .
C6 C 0.2555(4) 0.1186(6) 0.16297(17) 0.0211(9) Uani 1 1 d . . . . .
H6A H 0.330176 0.048580 0.172348 0.025 Uiso 1 1 calc R U . . .
H6B H 0.267914 0.238970 0.179707 0.025 Uiso 1 1 calc R U . . .
C10 C 0.1123(4) 0.2532(6) 0.08073(17) 0.0203(9) Uani 1 1 d . . . . .
C20 C 0.1357(4) 0.4548(6) 0.09568(19) 0.0240(9) Uani 1 1 d . . . . .
H20A H 0.058692 0.518437 0.093542 0.036 Uiso 1 1 calc R U . . .
H20B H 0.186151 0.507612 0.069067 0.036 Uiso 1 1 calc R U . . .
H20C H 0.176835 0.464293 0.133791 0.036 Uiso 1 1 calc R U . . .
C1 C 0.0798(4) 0.2361(6) 0.01520(17) 0.0244(10) Uani 1 1 d . . . . .
H1A H 0.050940 0.113134 0.006506 0.029 Uiso 1 1 calc R U . . .
H1B H 0.012558 0.318753 0.003390 0.029 Uiso 1 1 calc R U . . .
C9 C 0.0030(3) 0.1692(6) 0.10953(18) 0.0214(9) Uani 1 1 d . . . . .
H9 H -0.011889 0.050157 0.091109 0.026 Uiso 1 1 calc R U . . .
C28 C 0.7524(4) 0.8590(6) 0.39996(18) 0.0209(9) Uani 1 1 d . . . . .
H28 H 0.703749 0.952924 0.416771 0.025 Uiso 1 1 calc R U . . .
C8 C 0.0276(4) 0.1267(6) 0.17450(18) 0.0238(10) Uani 1 1 d . . . . .
C24 C 0.5759(3) 0.7127(6) 0.35251(17) 0.0179(9) Uani 1 1 d . . . . .
H24 H 0.523556 0.791331 0.373301 0.021 Uiso 1 1 calc R U . . .
C36 C 1.0417(4) 0.8401(7) 0.3393(2) 0.0279(10) Uani 1 1 d . . . . .
C2 C 0.1855(4) 0.2772(7) -0.01983(17) 0.0276(10) Uani 1 1 d . . . . .
H2A H 0.159717 0.253121 -0.059939 0.033 Uiso 1 1 calc R U . . .
H2B H 0.206932 0.405227 -0.015966 0.033 Uiso 1 1 calc R U . . .
C35 C 0.9486(4) 0.8420(6) 0.5783(2) 0.0296(11) Uani 1 1 d . . . . .
H35A H 0.915434 0.762473 0.605175 0.044 Uiso 1 1 calc R U . . .
H35B H 0.907967 0.957989 0.578074 0.044 Uiso 1 1 calc R U . . .
H35C H 1.035028 0.858258 0.589082 0.044 Uiso 1 1 calc R U . . .
C33 C 0.6963(4) 0.1969(6) 0.5454(2) 0.0275(10) Uani 1 1 d . . . . .
H33A H 0.690862 0.200401 0.585851 0.041 Uiso 1 1 calc R U . . .
H33B H 0.781106 0.193526 0.538453 0.041 Uiso 1 1 calc R U . . .
H33C H 0.655144 0.090107 0.529333 0.041 Uiso 1 1 calc R U . . .
C18 C 0.4444(4) 0.0384(6) 0.0782(2) 0.0293(11) Uani 1 1 d . . . . .
H18A H 0.509866 0.063018 0.055215 0.044 Uiso 1 1 calc R U . . .
H18B H 0.413440 -0.082444 0.070223 0.044 Uiso 1 1 calc R U . . .
H18C H 0.474851 0.047665 0.117985 0.044 Uiso 1 1 calc R U . . .
C15 C 0.0159(4) 0.2954(7) 0.21236(19) 0.0276(10) Uani 1 1 d . . . . .
H15A H 0.059944 0.277285 0.250051 0.033 Uiso 1 1 calc R U . . .
H15B H 0.048590 0.402578 0.195157 0.033 Uiso 1 1 calc R U . . .
C21 C 0.4808(5) 0.5745(7) 0.1450(2) 0.0350(12) Uani 1 1 d . . . . .
H21A H 0.433697 0.664862 0.121758 0.042 Uiso 1 1 calc R U . . .
H21B H 0.565022 0.578907 0.135765 0.042 Uiso 1 1 calc R U . . .
C14 C -0.0819(4) 0.0131(7) 0.1912(2) 0.0289(11) Uani 1 1 d . . . . .
H14A H -0.101693 -0.085091 0.164144 0.035 Uiso 1 1 calc R U . . .
H14B H -0.063722 -0.038312 0.229267 0.035 Uiso 1 1 calc R U . . .
C4 C 0.3399(4) 0.1783(6) 0.06398(18) 0.0230(9) Uani 1 1 d . . . . .
C25 C 0.6039(4) 0.5353(5) 0.38495(18) 0.0193(9) Uani 1 1 d . . . . .
H25 H 0.661691 0.461529 0.365661 0.023 Uiso 1 1 calc R U . . .
C31 C 0.3540(4) 0.2019(7) 0.3594(2) 0.0355(12) Uani 1 1 d . . . . .
H31A H 0.304133 0.279435 0.333410 0.053 Uiso 1 1 calc R U . . .
H31B H 0.323961 0.204891 0.396272 0.053 Uiso 1 1 calc R U . . .
H31C H 0.350356 0.079212 0.345045 0.053 Uiso 1 1 calc R U . . .
C13 C -0.1867(4) 0.1494(7) 0.1896(2) 0.0325(11) Uani 1 1 d . . . . .
C12 C -0.2243(4) 0.1963(7) 0.12603(19) 0.0311(11) Uani 1 1 d . . . . .
H12A H -0.254810 0.086952 0.106043 0.037 Uiso 1 1 calc R U . . .
H12B H -0.290815 0.284332 0.123561 0.037 Uiso 1 1 calc R U . . .
C29 C 0.8712(4) 0.9412(6) 0.38496(18) 0.0249(10) Uani 1 1 d . . . . .
H29A H 0.854736 1.043523 0.359101 0.030 Uiso 1 1 calc R U . . .
H29B H 0.920415 0.983757 0.419224 0.030 Uiso 1 1 calc R U . . .
C11 C -0.1185(4) 0.2741(7) 0.0962(2) 0.0294(10) Uani 1 1 d . . . . .
H11A H -0.105467 0.400156 0.107831 0.035 Uiso 1 1 calc R U . . .
H11B H -0.141601 0.272717 0.055185 0.035 Uiso 1 1 calc R U . . .
C37 C 1.0918(4) 0.6859(7) 0.3080(2) 0.0332(11) Uani 1 1 d . . . . .
H37A H 1.160375 0.727427 0.289321 0.050 Uiso 1 1 calc R U . . .
H37B H 1.029105 0.639711 0.279977 0.050 Uiso 1 1 calc R U . . .
H37C H 1.118271 0.590767 0.334637 0.050 Uiso 1 1 calc R U . . .
C16 C -0.1204(4) 0.3162(8) 0.2162(2) 0.0384(13) Uani 1 1 d . . . . .
C17 C -0.2976(4) 0.0917(9) 0.2193(2) 0.0449(14) Uani 1 1 d . . . . .
H17A H -0.356468 0.189117 0.217245 0.067 Uiso 1 1 calc R U . . .
H17B H -0.271621 0.063927 0.258707 0.067 Uiso 1 1 calc R U . . .
H17C H -0.334557 -0.014403 0.200700 0.067 Uiso 1 1 calc R U . . .

loop_
_atom_site_aniso_label
_atom_site_aniso_U_11
_atom_site_aniso_U_22
_atom_site_aniso_U_33
_atom_site_aniso_U_23
_atom_site_aniso_U_13
_atom_site_aniso_U_12
O7 0.0178(14) 0.0210(15) 0.0236(15) 0.0052(13) 0.0060(12) 0.0032(12)
O9 0.0175(14) 0.0245(16) 0.0196(15) -0.0025(13) -0.0025(12) 0.0009(12)
O5 0.0136(14) 0.0204(16) 0.0326(17) -0.0017(13) 0.0065(12) -0.0010(12)
O2 0.0277(16) 0.0255(17) 0.0191(15) 0.0005(12) -0.0018(13) -0.0078(13)
O4 0.0170(14) 0.0240(15) 0.0183(15) -0.0018(12) 0.0012(12) -0.0038(12)
O11 0.0196(16) 0.0302(18) 0.0356(18) -0.0027(14) 0.0115(13) -0.0052(13)
O8 0.0239(17) 0.0318(18) 0.0334(17) 0.0092(15) 0.0117(13) 0.0047(14)
O10 0.0200(15) 0.042(2) 0.0375(18) -0.0034(16) 0.0001(14) 0.0044(15)
O1 0.042(2) 0.044(2) 0.0215(17) 0.0049(16) 0.0038(14) -0.0184(16)
O6 0.0342(19) 0.0241(18) 0.067(3) -0.0122(18) 0.0149(17) 0.0009(16)
N1 0.0105(16) 0.0225(18) 0.0226(18) -0.0010(15) 0.0010(14) 0.0031(14)
N2 0.0189(19) 0.038(2) 0.037(2) -0.0068(19) -0.0048(17) 0.0083(17)
N3 0.026(2) 0.039(2) 0.035(2) -0.007(2) -0.0082(18) 0.0039(19)
O12 0.050(2) 0.050(3) 0.094(3) -0.030(2) 0.039(2) -0.027(2)
C34 0.022(2) 0.018(2) 0.029(2) 0.0058(19) 0.0015(19) -0.0010(18)
O3 0.026(2) 0.082(3) 0.095(3) -0.050(3) 0.010(2) 0.006(2)
C32 0.015(2) 0.021(2) 0.027(2) -0.0014(18) 0.0026(18) -0.0028(18)
C22 0.026(2) 0.021(2) 0.027(2) -0.0004(19) 0.002(2) -0.0084(18)
C19 0.020(2) 0.032(2) 0.020(2) -0.001(2) 0.0028(18) -0.0037(19)
C30 0.024(2) 0.019(2) 0.032(2) 0.000(2) 0.004(2) -0.0001(19)
C23 0.017(2) 0.031(2) 0.023(2) -0.0012(19) 0.0050(18) -0.0025(18)
C5 0.017(2) 0.022(2) 0.019(2) 0.0003(17) 0.0000(17) -0.0007(16)
C7 0.019(2) 0.027(2) 0.022(2) 0.0057(18) 0.0000(18) 0.0004(18)
C3 0.029(2) 0.034(3) 0.018(2) -0.004(2) 0.0033(19) -0.003(2)
C26 0.014(2) 0.017(2) 0.025(2) 0.0035(17) 0.0049(17) 0.0016(16)
C27 0.0117(19) 0.023(2) 0.021(2) -0.0037(18) 0.0013(16) 0.0025(17)
C6 0.016(2) 0.026(2) 0.020(2) 0.0041(18) -0.0030(17) 0.0011(17)
C10 0.021(2) 0.019(2) 0.020(2) 0.0037(17) -0.0017(17) -0.0004(17)
C20 0.022(2) 0.023(2) 0.026(2) 0.0032(19) -0.0008(18) -0.0009(18)
C1 0.028(2) 0.024(2) 0.020(2) 0.0028(18) -0.0059(18) 0.0004(18)
C9 0.017(2) 0.021(2) 0.025(2) 0.0023(18) -0.0014(17) -0.0007(17)
C28 0.022(2) 0.019(2) 0.021(2) -0.0034(17) -0.0002(18) -0.0004(17)
C8 0.020(2) 0.029(2) 0.022(2) 0.0044(19) -0.0012(18) 0.0014(18)
C24 0.0122(19) 0.019(2) 0.023(2) -0.0019(17) 0.0029(17) 0.0005(16)
C36 0.024(2) 0.032(3) 0.028(2) 0.003(2) 0.004(2) -0.005(2)
C2 0.031(2) 0.033(3) 0.017(2) -0.002(2) -0.0031(19) -0.005(2)
C35 0.032(3) 0.024(2) 0.031(3) 0.004(2) -0.004(2) 0.000(2)
C33 0.020(2) 0.029(2) 0.034(3) 0.010(2) 0.0042(19) 0.0023(19)
C18 0.024(2) 0.036(3) 0.027(3) -0.004(2) 0.003(2) 0.004(2)
C15 0.015(2) 0.041(3) 0.026(2) -0.004(2) -0.0016(18) 0.0013(19)
C21 0.044(3) 0.034(3) 0.025(2) 0.001(2) -0.003(2) -0.024(2)
C14 0.023(2) 0.040(3) 0.024(2) 0.008(2) 0.0000(19) -0.002(2)
C4 0.019(2) 0.029(2) 0.022(2) -0.0008(19) 0.0034(18) 0.0000(19)
C25 0.0101(19) 0.021(2) 0.027(2) -0.0012(18) 0.0058(17) 0.0006(16)
C31 0.029(2) 0.027(3) 0.049(3) 0.002(2) -0.001(2) -0.009(2)
C13 0.019(2) 0.048(3) 0.030(3) -0.002(2) 0.002(2) -0.005(2)
C12 0.019(2) 0.038(3) 0.036(3) 0.000(2) -0.001(2) 0.001(2)
C29 0.028(2) 0.023(2) 0.023(2) 0.000(2) -0.0005(19) -0.006(2)
C11 0.022(2) 0.032(3) 0.033(3) 0.008(2) -0.0037(19) 0.0023(19)
C37 0.029(3) 0.038(3) 0.033(3) 0.001(2) 0.009(2) 0.000(2)
C16 0.024(3) 0.053(3) 0.038(3) -0.011(3) 0.005(2) 0.002(2)
C17 0.018(2) 0.078(4) 0.040(3) 0.002(3) 0.007(2) -0.005(3)

loop_
_atom_type_symbol
_atom_type_description
_atom_type_scat_dispersion_real
_atom_type_scat_dispersion_imag
_atom_type_scat_source
C C 0.0033 0.0016 'International Tables Vol C Tables 4.2.6.8 and 6.1.1.4'
H H 0.0000 0.0000 'International Tables Vol C Tables 4.2.6.8 and 6.1.1.4'
N N 0.0061 0.0033 'International Tables Vol C Tables 4.2.6.8 and 6.1.1.4'
O O 0.0106 0.0060 'International Tables Vol C Tables 4.2.6.8 and 6.1.1.4'

loop_
_geom_angle_atom_site_label_1
_geom_angle_atom_site_label_2
_geom_angle_atom_site_label_3
_geom_angle
_geom_angle_site_symmetry_1
_geom_angle_site_symmetry_3
_geom_angle_publ_flag
C32 O7 C26 118.5(3) . . ?
C34 O9 C27 117.5(3) . . ?
C30 O5 C25 117.5(3) . . ?
C19 O2 C21 114.1(3) . . ?
C24 O4 C28 113.4(3) . . ?
C36 O11 C29 117.6(3) . . ?
C23 N1 N2 110.6(3) . . ?
C23 N1 C24 129.1(3) . . ?
N2 N1 C24 120.3(3) . . ?
N3 N2 N1 106.8(3) . . ?
N2 N3 C22 109.4(3) . . ?
O10 C34 O9 123.3(4) . . ?
O10 C34 C35 126.1(4) . . ?
O9 C34 C35 110.6(4) . . ?
O8 C32 O7 123.7(4) . . ?
O8 C32 C33 126.1(4) . . ?
O7 C32 C33 110.2(3) . . ?
N3 C22 C23 108.5(4) . . ?
N3 C22 C21 122.1(4) . . ?
C23 C22 C21 129.2(4) . . ?
O1 C19 O2 122.1(4) . . ?
O1 C19 C4 124.9(4) . . ?
O2 C19 C4 113.0(4) . . ?
O6 C30 O5 122.6(4) . . ?
O6 C30 C31 127.2(4) . . ?
O5 C30 C31 110.2(4) . . ?
N1 C23 C22 104.7(4) . . ?
N1 C23 H23 127.6 . . ?
C22 C23 H23 127.6 . . ?
C6 C5 C10 111.8(3) . . ?
C6 C5 C4 116.4(3) . . ?
C10 C5 C4 114.4(3) . . ?
C6 C5 H5 104.2 . . ?
C10 C5 H5 104.2 . . ?
C4 C5 H5 104.2 . . ?
C6 C7 C8 113.2(3) . . ?
C6 C7 H7A 108.9 . . ?
C8 C7 H7A 108.9 . . ?
C6 C7 H7B 108.9 . . ?
C8 C7 H7B 108.9 . . ?
H7A C7 H7B 107.8 . . ?
C2 C3 C4 113.7(4) . . ?
C2 C3 H3A 108.8 . . ?
C4 C3 H3A 108.8 . . ?
C2 C3 H3B 108.8 . . ?
C4 C3 H3B 108.8 . . ?
H3A C3 H3B 107.7 . . ?
O7 C26 C27 106.2(3) . . ?
O7 C26 C25 109.4(3) . . ?
C27 C26 C25 109.4(3) . . ?
O7 C26 H26 110.6 . . ?
C27 C26 H26 110.6 . . ?
C25 C26 H26 110.6 . . ?
O9 C27 C26 107.4(3) . . ?
O9 C27 C28 107.5(3) . . ?
C26 C27 C28 113.1(3) . . ?
O9 C27 H27 109.6 . . ?
C26 C27 H27 109.6 . . ?
C28 C27 H27 109.6 . . ?
C7 C6 C5 109.6(3) . . ?
C7 C6 H6A 109.8 . . ?
C5 C6 H6A 109.8 . . ?
C7 C6 H6B 109.8 . . ?
C5 C6 H6B 109.8 . . ?
H6A C6 H6B 108.2 . . ?
C20 C10 C1 108.7(3) . . ?
C20 C10 C5 111.6(3) . . ?
C1 C10 C5 107.9(3) . . ?
C20 C10 C9 113.4(4) . . ?
C1 C10 C9 107.1(3) . . ?
C5 C10 C9 107.9(3) . . ?
C10 C20 H20A 109.5 . . ?
C10 C20 H20B 109.5 . . ?
H20A C20 H20B 109.5 . . ?
C10 C20 H20C 109.5 . . ?
H20A C20 H20C 109.5 . . ?
H20B C20 H20C 109.5 . . ?
C2 C1 C10 114.6(3) . . ?
C2 C1 H1A 108.6 . . ?
C10 C1 H1A 108.6 . . ?
C2 C1 H1B 108.6 . . ?
C10 C1 H1B 108.6 . . ?
H1A C1 H1B 107.6 . . ?
C11 C9 C8 110.7(3) . . ?
C11 C9 C10 113.6(3) . . ?
C8 C9 C10 116.4(3) . . ?
C11 C9 H9 105.0 . . ?
C8 C9 H9 105.0 . . ?
C10 C9 H9 105.0 . . ?
O4 C28 C29 105.4(3) . . ?
O4 C28 C27 110.7(3) . . ?
C29 C28 C27 112.3(3) . . ?
O4 C28 H28 109.4 . . ?
C29 C28 H28 109.4 . . ?
C27 C28 H28 109.4 . . ?
C7 C8 C15 113.9(3) . . ?
C7 C8 C14 111.7(4) . . ?
C15 C8 C14 99.9(3) . . ?
C7 C8 C9 110.3(3) . . ?
C15 C8 C9 113.0(4) . . ?
C14 C8 C9 107.6(3) . . ?
O4 C24 N1 106.0(3) . . ?
O4 C24 C25 107.8(3) . . ?
N1 C24 C25 111.5(3) . . ?
O4 C24 H24 110.5 . . ?
N1 C24 H24 110.5 . . ?
C25 C24 H24 110.5 . . ?
O12 C36 O11 122.8(4) . . ?
O12 C36 C37 125.3(4) . . ?
O11 C36 C37 111.8(4) . . ?
C3 C2 C1 111.3(4) . . ?
C3 C2 H2A 109.4 . . ?
C1 C2 H2A 109.4 . . ?
C3 C2 H2B 109.4 . . ?
C1 C2 H2B 109.4 . . ?
H2A C2 H2B 108.0 . . ?
C34 C35 H35A 109.5 . . ?
C34 C35 H35B 109.5 . . ?
H35A C35 H35B 109.5 . . ?
C34 C35 H35C 109.5 . . ?
H35A C35 H35C 109.5 . . ?
H35B C35 H35C 109.5 . . ?
C32 C33 H33A 109.5 . . ?
C32 C33 H33B 109.5 . . ?
H33A C33 H33B 109.5 . . ?
C32 C33 H33C 109.5 . . ?
H33A C33 H33C 109.5 . . ?
H33B C33 H33C 109.5 . . ?
C4 C18 H18A 109.5 . . ?
C4 C18 H18B 109.5 . . ?
H18A C18 H18B 109.5 . . ?
C4 C18 H18C 109.5 . . ?
H18A C18 H18C 109.5 . . ?
H18B C18 H18C 109.5 . . ?
C16 C15 C8 105.1(4) . . ?
C16 C15 H15A 110.7 . . ?
C8 C15 H15A 110.7 . . ?
C16 C15 H15B 110.7 . . ?
C8 C15 H15B 110.7 . . ?
H15A C15 H15B 108.8 . . ?
O2 C21 C22 110.0(4) . . ?
O2 C21 H21A 109.7 . . ?
C22 C21 H21A 109.7 . . ?
O2 C21 H21B 109.7 . . ?
C22 C21 H21B 109.7 . . ?
H21A C21 H21B 108.2 . . ?
C13 C14 C8 104.1(4) . . ?
C13 C14 H14A 110.9 . . ?
C8 C14 H14A 110.9 . . ?
C13 C14 H14B 110.9 . . ?
C8 C14 H14B 110.9 . . ?
H14A C14 H14B 109.0 . . ?
C19 C4 C3 109.1(4) . . ?
C19 C4 C18 105.8(3) . . ?
C3 C4 C18 107.4(3) . . ?
C19 C4 C5 115.0(3) . . ?
C3 C4 C5 108.4(3) . . ?
C18 C4 C5 110.9(4) . . ?
O5 C25 C26 110.6(3) . . ?
O5 C25 C24 108.1(3) . . ?
C26 C25 C24 107.5(3) . . ?
O5 C25 H25 110.2 . . ?
C26 C25 H25 110.2 . . ?
C24 C25 H25 110.2 . . ?
C30 C31 H31A 109.5 . . ?
C30 C31 H31B 109.5 . . ?
H31A C31 H31B 109.5 . . ?
C30 C31 H31C 109.5 . . ?
H31A C31 H31C 109.5 . . ?
H31B C31 H31C 109.5 . . ?
C14 C13 C16 101.1(4) . . ?
C14 C13 C17 116.3(4) . . ?
C16 C13 C17 113.8(4) . . ?
C14 C13 C12 107.0(4) . . ?
C16 C13 C12 106.5(4) . . ?
C17 C13 C12 111.3(4) . . ?
C11 C12 C13 113.0(3) . . ?
C11 C12 H12A 109.0 . . ?
C13 C12 H12A 109.0 . . ?
C11 C12 H12B 109.0 . . ?
C13 C12 H12B 109.0 . . ?
H12A C12 H12B 107.8 . . ?
O11 C29 C28 106.4(3) . . ?
O11 C29 H29A 110.4 . . ?
C28 C29 H29A 110.4 . . ?
O11 C29 H29B 110.4 . . ?
C28 C29 H29B 110.4 . . ?
H29A C29 H29B 108.6 . . ?
C12 C11 C9 113.7(4) . . ?
C12 C11 H11A 108.8 . . ?
C9 C11 H11A 108.8 . . ?
C12 C11 H11B 108.8 . . ?
C9 C11 H11B 108.8 . . ?
H11A C11 H11B 107.7 . . ?
C36 C37 H37A 109.5 . . ?
C36 C37 H37B 109.5 . . ?
H37A C37 H37B 109.5 . . ?
C36 C37 H37C 109.5 . . ?
H37A C37 H37C 109.5 . . ?
H37B C37 H37C 109.5 . . ?
O3 C16 C15 125.0(5) . . ?
O3 C16 C13 126.1(4) . . ?
C15 C16 C13 108.9(4) . . ?
C13 C17 H17A 109.5 . . ?
C13 C17 H17B 109.5 . . ?
H17A C17 H17B 109.5 . . ?
C13 C17 H17C 109.5 . . ?
H17A C17 H17C 109.5 . . ?
H17B C17 H17C 109.5 . . ?

loop_
_geom_bond_atom_site_label_1
_geom_bond_atom_site_label_2
_geom_bond_distance
_geom_bond_site_symmetry_2
_geom_bond_publ_flag
O7 C32 1.356(5) . ?
O7 C26 1.438(5) . ?
O9 C34 1.366(5) . ?
O9 C27 1.447(5) . ?
O5 C30 1.361(5) . ?
O5 C25 1.432(5) . ?
O2 C19 1.348(5) . ?
O2 C21 1.448(5) . ?
O4 C24 1.411(5) . ?
O4 C28 1.435(5) . ?
O11 C36 1.326(5) . ?
O11 C29 1.445(5) . ?
O8 C32 1.205(5) . ?
O10 C34 1.190(5) . ?
O1 C19 1.202(5) . ?
O6 C30 1.199(5) . ?
N1 C23 1.348(5) . ?
N1 N2 1.355(4) . ?
N1 C24 1.436(5) . ?
N2 N3 1.304(5) . ?
N3 C22 1.355(6) . ?
O12 C36 1.193(6) . ?
C34 C35 1.492(6) . ?
O3 C16 1.205(6) . ?
C32 C33 1.486(6) . ?
C22 C23 1.362(6) . ?
C22 C21 1.476(6) . ?
C19 C4 1.518(6) . ?
C30 C31 1.487(6) . ?
C23 H23 0.9300 . ?
C5 C6 1.529(6) . ?
C5 C10 1.552(5) . ?
C5 C4 1.566(6) . ?
C5 H5 0.9800 . ?
C7 C6 1.518(6) . ?
C7 C8 1.523(6) . ?
C7 H7A 0.9700 . ?
C7 H7B 0.9700 . ?
C3 C2 1.514(6) . ?
C3 C4 1.538(6) . ?
C3 H3A 0.9700 . ?
C3 H3B 0.9700 . ?
C26 C27 1.515(5) . ?
C26 C25 1.520(6) . ?
C26 H26 0.9800 . ?
C27 C28 1.526(6) . ?
C27 H27 0.9800 . ?
C6 H6A 0.9700 . ?
C6 H6B 0.9700 . ?
C10 C20 1.535(6) . ?
C10 C1 1.547(6) . ?
C10 C9 1.564(6) . ?
C20 H20A 0.9600 . ?
C20 H20B 0.9600 . ?
C20 H20C 0.9600 . ?
C1 C2 1.521(6) . ?
C1 H1A 0.9700 . ?
C1 H1B 0.9700 . ?
C9 C11 1.538(6) . ?
C9 C8 1.553(6) . ?
C9 H9 0.9800 . ?
C28 C29 1.509(6) . ?
C28 H28 0.9800 . ?
C8 C15 1.538(6) . ?
C8 C14 1.545(6) . ?
C24 C25 1.523(6) . ?
C24 H24 0.9800 . ?
C36 C37 1.485(7) . ?
C2 H2A 0.9700 . ?
C2 H2B 0.9700 . ?
C35 H35A 0.9600 . ?
C35 H35B 0.9600 . ?
C35 H35C 0.9600 . ?
C33 H33A 0.9600 . ?
C33 H33B 0.9600 . ?
C33 H33C 0.9600 . ?
C18 C4 1.546(6) . ?
C18 H18A 0.9600 . ?
C18 H18B 0.9600 . ?
C18 H18C 0.9600 . ?
C15 C16 1.512(6) . ?
C15 H15A 0.9700 . ?
C15 H15B 0.9700 . ?
C21 H21A 0.9700 . ?
C21 H21B 0.9700 . ?
C14 C13 1.519(6) . ?
C14 H14A 0.9700 . ?
C14 H14B 0.9700 . ?
C25 H25 0.9800 . ?
C31 H31A 0.9600 . ?
C31 H31B 0.9600 . ?
C31 H31C 0.9600 . ?
C13 C16 1.523(7) . ?
C13 C17 1.524(7) . ?
C13 C12 1.544(6) . ?
C12 C11 1.528(6) . ?
C12 H12A 0.9700 . ?
C12 H12B 0.9700 . ?
C29 H29A 0.9700 . ?
C29 H29B 0.9700 . ?
C11 H11A 0.9700 . ?
C11 H11B 0.9700 . ?
C37 H37A 0.9600 . ?
C37 H37B 0.9600 . ?
C37 H37C 0.9600 . ?
C17 H17A 0.9600 . ?
C17 H17B 0.9600 . ?
C17 H17C 0.9600 . ?
